data_4320079
loop_
_publ_author_name
'P. S. Subramanian'
'E. Suresh'
'P. Dastidar'
'S. Waghmode'
'D. Srinivas'

_publ_section_title
;
 Conformational Isomerism and Weak Molecular and Magnetic Interactions in
 Ternary Copper(II) Complexes of [Cu(AA)L']ClO4.nH2O, Where AA =
 l-Phenylalanine and l-Histidine, L' = 1,10-Phenanthroline and
 2,2-Bipyridine, and n = 1 or 1.5: Synthesis, Single-Crystal X-ray
 Structures, and Magnetic Resonance Investigations
;
_journal_name_full 'Inorganic Chemistry'
_journal_page_first 4291
_journal_page_last 4301
_journal_paper_doi 10.1021/ic010182d
_journal_volume 40
_journal_year 2001
_chemical_formula_sum 'C16 H19 Cl Cu N5 O7.5'
_chemical_formula_weight 500.35
_chemical_name_systematic
;
  ?
;
_space_group_IT_number 5
_symmetry_cell_setting monoclinic
_symmetry_space_group_name_Hall 'C 2y'
_symmetry_space_group_name_H-M 'C 1 2 1'
_atom_sites_solution_hydrogens geom
_atom_sites_solution_primary direct
_atom_sites_solution_secondary difmap
_audit_creation_method SHELXL-97
_cell_angle_alpha 90.00
_cell_angle_beta 115.23(2)
_cell_angle_gamma 90.00
_cell_formula_units_Z 4
_cell_length_a 18.834(6)
_cell_length_b 10.563(4)
_cell_length_c 11.039(3)
_cell_measurement_reflns_used 25
_cell_measurement_temperature 293(2)
_cell_measurement_theta_max 11
_cell_measurement_theta_min 7
_cell_volume 1986.6(12)
_computing_cell_refinement CAD4-PC
_computing_data_collection CAD4-PC
_computing_data_reduction NRCVAX
_computing_molecular_graphics 'ORTEP PLUTON'
_computing_structure_refinement 'SHELXL-97 (Sheldrick, 1997)'
_computing_structure_solution 'SHELXS-97 (Sheldrick, 1990)'
_diffrn_ambient_temperature 293(2)
_diffrn_measured_fraction_theta_full 0.472
_diffrn_measured_fraction_theta_max 0.472
_diffrn_measurement_device_type CAD4
_diffrn_measurement_method 'OMEGA-TWO THETA'
_diffrn_radiation_monochromator graphite
_diffrn_radiation_source 'fine-focus sealed tube'
_diffrn_radiation_type MoK\a
_diffrn_radiation_wavelength 0.7107
_diffrn_reflns_av_R_equivalents 0.0000
_diffrn_reflns_av_sigmaI/netI 0.0365
_diffrn_reflns_limit_h_max 22
_diffrn_reflns_limit_h_min 0
_diffrn_reflns_limit_k_max 12
_diffrn_reflns_limit_k_min -12
_diffrn_reflns_limit_l_max 11
_diffrn_reflns_limit_l_min -13
_diffrn_reflns_number 1738
_diffrn_reflns_theta_full 24.89
_diffrn_reflns_theta_max 24.89
_diffrn_reflns_theta_min 2.26
_diffrn_standards_decay_% NIL
_diffrn_standards_interval_time 1HR
_diffrn_standards_number 3
_exptl_absorpt_coefficient_mu 1.288
_exptl_crystal_colour DARK_BLUE
_exptl_crystal_density_diffrn 1.673
_exptl_crystal_density_method 'not measured'
_exptl_crystal_description PLATES
_exptl_crystal_F_000 1024
_exptl_crystal_size_max 0.26
_exptl_crystal_size_mid 0.20
_exptl_crystal_size_min 0.10
_refine_diff_density_max 0.713
_refine_diff_density_min -0.693
_refine_diff_density_rms 0.103
_refine_ls_abs_structure_details 'Flack H D (1983), Acta Cryst. A39, 876-881'
_refine_ls_abs_structure_Flack 0.40(3)
_refine_ls_extinction_method none
_refine_ls_goodness_of_fit_ref 1.093
_refine_ls_hydrogen_treatment mixed
_refine_ls_matrix_type full
_refine_ls_number_parameters 273
_refine_ls_number_reflns 1738
_refine_ls_number_restraints 1
_refine_ls_restrained_S_all 1.092
_refine_ls_R_factor_all 0.0544
_refine_ls_R_factor_gt 0.0474
_refine_ls_shift/su_max 0.020
_refine_ls_shift/su_mean 0.000
_refine_ls_structure_factor_coef Fsqd
_refine_ls_weighting_details 'w=1/[\s^2^(Fo^2^)+(0.1030P)^2^+0.0000P] where P=(Fo^2^+2Fc^2^)/3'
_refine_ls_weighting_scheme calc
_refine_ls_wR_factor_gt 0.1261
_refine_ls_wR_factor_ref 0.1311
_reflns_number_gt 1576
_reflns_number_total 1738
_reflns_threshold_expression >2sigma(I)
_cod_data_source_file ic010182d_2.cif
_cod_data_source_block 992siv[Cu(2,2'bpy)(Histidine)](CLO4)
_cod_depositor_comments
;
The following automatic conversions were performed:

'_symmetry_cell_setting' value 'MONOCLINIC' changed to 'monoclinic'
according to the built-in table from CIF Core dictionary named
'cif_core.dic' version 2.4.1 from 2010-06-29.

Automatic conversion script
Id: cif_fix_values 1646 2011-03-28 12:23:43Z adriana 

The following automatic conversions were performed:

'_refine_ls_weighting_scheme' value 'calc
w=1/[\s^2^(Fo^2^)+(0.1030P)^2^+0.0000P] where P=(Fo^2^+2Fc^2^)/3' was
changed to 'calc'. New tag '_refine_ls_weighting_details' was
created. The value of the new tag was set to
'w=1/[\s^2^(Fo^2^)+(0.1030P)^2^+0.0000P] where P=(Fo^2^+2Fc^2^)/3'.

Automatic conversion script
Id: cif_fix_values 3143 2015-03-26 13:38:13Z robertas 
;
_cod_original_cell_volume 1986.6(11)
_cod_original_formula_sum 'C16 H19 Cl Cu N5 O7.50'
_cod_database_code 4320079

loop_
_symmetry_equiv_pos_as_xyz
'x, y, z'
'-x, y, -z'
'x+1/2, y+1/2, z'
'-x+1/2, y+1/2, -z'

loop_
_atom_site_label
_atom_site_type_symbol
_atom_site_fract_x
_atom_site_fract_y
_atom_site_fract_z
_atom_site_U_iso_or_equiv
_atom_site_adp_type
_atom_site_occupancy
_atom_site_calc_flag
_atom_site_refinement_flags
_atom_site_disorder_assembly
_atom_site_disorder_group
Cu1 Cu 0.10195(4) 0.00311(7) 0.14512(7) 0.0283(3) Uani 1 d . . .
N1 N 0.0638(4) -0.1594(6) 0.1968(6) 0.0288(14) Uani 1 d . . .
C6 C 0.1287(5) -0.2453(7) 0.0708(9) 0.0348(17) Uani 1 d . . .
N4 N 0.2162(4) 0.0484(6) 0.2892(7) 0.0390(15) Uani 1 d . . .
C10 C 0.1726(5) -0.0933(8) -0.0318(8) 0.0409(18) Uani 1 d . . .
H10 H 0.1773 -0.0083 -0.0491 0.049 Uiso 1 calc R . .
C9 C 0.2033(5) -0.1819(10) -0.0864(9) 0.050(2) Uani 1 d . . .
H9 H 0.2281 -0.1580 -0.1400 0.03(2) Uiso 1 calc R . .
C2 C -0.0015(6) -0.2855(10) 0.2953(9) 0.051(2) Uani 1 d . . .
H2 H -0.0305 -0.2896 0.3455 0.062 Uiso 1 calc R . .
C14 C 0.2360(5) 0.1701(8) 0.3439(7) 0.0356(16) Uani 1 d . . .
C7 C 0.1593(6) -0.3400(8) 0.0205(10) 0.052(2) Uani 1 d . . .
H7 H 0.1551 -0.4247 0.0397 0.062 Uiso 1 calc R . .
C15 C 0.3153(5) 0.1718(11) 0.4196(10) 0.057(2) Uani 1 d . . .
H15 H 0.3448 0.2398 0.4691 0.069 Uiso 1 calc R . .
C4 C 0.0630(6) -0.3852(9) 0.1783(10) 0.051(2) Uani 1 d . . .
H4 H 0.0788 -0.4582 0.1494 0.061 Uiso 1 calc R . .
N5 N 0.3429(4) 0.0552(8) 0.4089(8) 0.0512(19) Uani 1 d . . .
H5N H 0.3911 0.0314 0.4458 0.061 Uiso 1 calc R . .
C1 C 0.0212(5) -0.1686(8) 0.2680(8) 0.0383(17) Uani 1 d . . .
C3 C 0.0169(8) -0.3920(9) 0.2520(11) 0.063(3) Uani 1 d . . .
H3 H 0.0000 -0.4697 0.2694 0.076 Uiso 1 calc R . .
C8 C 0.1967(6) -0.3049(9) -0.0602(10) 0.056(2) Uani 1 d . . .
H8 H 0.2171 -0.3671 -0.0960 0.067 Uiso 1 calc R . .
N2 N 0.1363(4) -0.1224(6) 0.0446(6) 0.0308(14) Uani 1 d . . .
O1 O 0.0927(3) 0.1453(5) 0.0196(5) 0.0325(12) Uani 1 d . . .
N3 N 0.0592(4) 0.1293(6) 0.2274(7) 0.0335(16) Uani 1 d . . .
C13 C 0.1770(5) 0.2707(8) 0.3263(8) 0.0392(17) Uani 1 d . . .
H131 H 0.1976 0.3506 0.3116 0.047 Uiso 1 calc R . .
H132 H 0.1712 0.2784 0.4092 0.047 Uiso 1 calc R . .
C16 C 0.2828(4) -0.0141(9) 0.3323(8) 0.046(2) Uani 1 d . . .
H16 H 0.2868 -0.0981 0.3109 0.056 Uiso 1 calc R . .
C12 C 0.0951(5) 0.2507(7) 0.2113(9) 0.0324(17) Uani 1 d . . .
H12 H 0.0613 0.3204 0.2133 0.039 Uiso 1 calc R . .
Cl1 Cl 0.1383(2) 0.0700(3) -0.3817(3) 0.0682(8) Uani 1 d . . .
C5 C 0.0838(5) -0.2661(8) 0.1510(8) 0.0337(17) Uani 1 d . . .
O2 O 0.1028(4) 0.3544(5) 0.0259(6) 0.0442(13) Uani 1 d . . .
C11 C 0.0971(5) 0.2512(7) 0.0765(8) 0.0341(17) Uani 1 d . . .
O3 O 0.0979(10) 0.1680(16) -0.4762(17) 0.092(4) Uiso 0.69 d P . .
O3' O 0.1367(18) 0.201(3) -0.425(3) 0.071(7) Uiso 0.31 d P . .
O5 O 0.0976(9) 0.0676(14) -0.2932(15) 0.104(4) Uiso 0.86 d P . .
O5' O 0.144(3) 0.090(5) -0.263(5) 0.054(12) Uiso 0.14 d P . .
O6 O 0.1008(19) -0.040(3) -0.458(3) 0.166(11) Uiso 0.61 d P . .
O6' O 0.1332(15) 0.001(3) -0.485(2) 0.091(6) Uiso 0.39 d P . .
O4 O 0.222(3) 0.094(5) -0.341(4) 0.245(19) Uiso 0.64 d P . .
O4' O 0.2156(16) 0.033(3) -0.297(3) 0.086(7) Uiso 0.36 d P . .
O1W O 0.5000 -0.0591(9) 0.5000 0.049(2) Uani 1 d S . .
H1O1 H 0.4868 -0.1323 0.5328 0.050 Uiso 0.50 d P . .
O2W O 0.0817(5) 0.3380(7) -0.2385(7) 0.065(2) Uani 1 d . . .
H1O2 H 0.0952 0.3634 -0.1352 0.050 Uiso 1 d . . .
H2O2 H 0.0273 0.2833 -0.2584 0.050 Uiso 1 d . . .
H2N3 H 0.0063 0.1454 0.1805 0.059 Uiso 1 d . . .
H1 H -0.0038 -0.0966 0.2838 0.053 Uiso 1 d . . .
H1N3 H 0.0727 0.1120 0.3317 0.050 Uiso 1 d . . .

loop_
_atom_site_aniso_label
_atom_site_aniso_U_11
_atom_site_aniso_U_22
_atom_site_aniso_U_33
_atom_site_aniso_U_23
_atom_site_aniso_U_13
_atom_site_aniso_U_12
Cu1 0.0316(4) 0.0218(4) 0.0343(4) -0.0009(4) 0.0166(3) -0.0014(4)
N1 0.027(3) 0.025(3) 0.035(3) 0.004(3) 0.013(3) -0.002(3)
C6 0.037(4) 0.026(4) 0.036(4) 0.003(3) 0.011(3) 0.010(3)
N4 0.028(3) 0.040(4) 0.047(4) -0.003(3) 0.014(3) 0.006(3)
C10 0.044(4) 0.032(4) 0.047(4) 0.000(3) 0.020(4) -0.002(3)
C9 0.043(5) 0.063(6) 0.051(5) 0.003(4) 0.028(4) 0.005(4)
C2 0.054(5) 0.063(6) 0.038(4) 0.004(4) 0.020(4) -0.012(5)
C14 0.039(4) 0.038(4) 0.029(4) -0.005(3) 0.013(3) -0.008(3)
C7 0.063(6) 0.030(4) 0.055(5) 0.000(4) 0.019(5) 0.018(4)
C15 0.036(4) 0.063(6) 0.058(6) -0.009(5) 0.006(4) -0.013(4)
C4 0.074(6) 0.032(4) 0.048(5) 0.008(4) 0.027(5) -0.004(4)
N5 0.030(4) 0.060(5) 0.055(5) 0.007(4) 0.010(3) 0.002(3)
C1 0.038(4) 0.037(4) 0.040(4) -0.003(3) 0.017(3) -0.011(3)
C3 0.093(8) 0.032(5) 0.064(6) -0.004(4) 0.032(6) -0.032(5)
C8 0.065(6) 0.049(6) 0.060(5) 0.008(5) 0.034(5) 0.028(5)
N2 0.038(4) 0.026(3) 0.028(3) -0.003(3) 0.014(3) -0.003(3)
O1 0.042(3) 0.025(3) 0.032(3) -0.001(2) 0.018(2) 0.002(2)
N3 0.032(3) 0.032(4) 0.040(4) 0.003(3) 0.018(3) -0.003(3)
C13 0.043(4) 0.033(4) 0.037(4) -0.005(3) 0.013(3) -0.003(3)
C16 0.036(4) 0.040(5) 0.051(5) 0.007(4) 0.007(3) 0.010(4)
C12 0.032(4) 0.026(4) 0.041(4) 0.001(3) 0.018(3) 0.005(3)
Cl1 0.097(2) 0.0592(15) 0.0441(13) 0.0004(11) 0.0264(14) 0.0123(14)
C5 0.035(4) 0.030(4) 0.030(4) 0.003(3) 0.008(3) 0.003(3)
O2 0.058(4) 0.028(3) 0.052(3) 0.008(2) 0.029(3) -0.003(2)
C11 0.035(4) 0.024(4) 0.041(5) 0.002(3) 0.014(3) 0.003(3)
O1W 0.041(4) 0.051(5) 0.052(5) 0.000 0.016(4) 0.000
O2W 0.084(5) 0.056(4) 0.063(4) 0.017(3) 0.039(4) 0.025(4)

loop_
_atom_type_symbol
_atom_type_description
_atom_type_scat_dispersion_real
_atom_type_scat_dispersion_imag
_atom_type_scat_source
C C 0.0033 0.0016 'International Tables Vol C Tables 4.2.6.8 and 6.1.1.4'
Cu Cu 0.3201 1.2651 'International Tables Vol C Tables 4.2.6.8 and 6.1.1.4'
Cl Cl 0.1484 0.1585 'International Tables Vol C Tables 4.2.6.8 and 6.1.1.4'
O O 0.0106 0.0060 'International Tables Vol C Tables 4.2.6.8 and 6.1.1.4'
N N 0.0061 0.0033 'International Tables Vol C Tables 4.2.6.8 and 6.1.1.4'
H H 0.0000 0.0000 'International Tables Vol C Tables 4.2.6.8 and 6.1.1.4'

loop_
_geom_angle_atom_site_label_1
_geom_angle_atom_site_label_2
_geom_angle_atom_site_label_3
_geom_angle
_geom_angle_site_symmetry_1
_geom_angle_site_symmetry_3
_geom_angle_publ_flag
N3 Cu1 O1 83.1(3) . . ?
N3 Cu1 N2 174.4(3) . . ?
O1 Cu1 N2 93.8(2) . . ?
N3 Cu1 N1 100.3(3) . . ?
O1 Cu1 N1 153.0(2) . . ?
N2 Cu1 N1 80.4(3) . . ?
N3 Cu1 N4 89.1(3) . . ?
O1 Cu1 N4 96.4(3) . . ?
N2 Cu1 N4 95.8(3) . . ?
N1 Cu1 N4 110.4(3) . . ?
C1 N1 C5 119.3(7) . . ?
C1 N1 Cu1 126.5(5) . . ?
C5 N1 Cu1 114.2(5) . . ?
N2 C6 C7 120.6(9) . . ?
N2 C6 C5 114.2(7) . . ?
C7 C6 C5 125.1(8) . . ?
C16 N4 C14 105.5(7) . . ?
C16 N4 Cu1 131.8(6) . . ?
C14 N4 Cu1 122.0(5) . . ?
N2 C10 C9 123.4(8) . . ?
C8 C9 C10 117.9(9) . . ?
C3 C2 C1 121.9(9) . . ?
C15 C14 N4 107.3(8) . . ?
C15 C14 C13 129.1(8) . . ?
N4 C14 C13 123.5(7) . . ?
C6 C7 C8 118.2(9) . . ?
N5 C15 C14 107.1(8) . . ?
C5 C4 C3 117.9(9) . . ?
C16 N5 C15 107.7(7) . . ?
N1 C1 C2 120.6(8) . . ?
C2 C3 C4 118.7(8) . . ?
C9 C8 C7 120.6(9) . . ?
C10 N2 C6 119.2(7) . . ?
C10 N2 Cu1 125.0(6) . . ?
C6 N2 Cu1 115.4(6) . . ?
C11 O1 Cu1 110.5(5) . . ?
C12 N3 Cu1 103.4(5) . . ?
C14 C13 C12 116.0(6) . . ?
N5 C16 N4 112.5(9) . . ?
N3 C12 C11 108.9(7) . . ?
N3 C12 C13 111.4(7) . . ?
C11 C12 C13 112.1(7) . . ?
O5' Cl1 O6' 156(3) . . ?
O5' Cl1 O4' 76(3) . . ?
O6' Cl1 O4' 95.4(16) . . ?
O5' Cl1 O6 123(3) . . ?
O6' Cl1 O6 38.0(14) . . ?
O4' Cl1 O6 106.1(17) . . ?
O5' Cl1 O3 114(2) . . ?
O6' Cl1 O3 87.0(15) . . ?
O4' Cl1 O3 139.4(14) . . ?
O6 Cl1 O3 100.6(14) . . ?
O5' Cl1 O3' 99(3) . . ?
O6' Cl1 O3' 104.8(18) . . ?
O4' Cl1 O3' 110.6(17) . . ?
O6 Cl1 O3' 129.9(16) . . ?
O3 Cl1 O3' 31.6(11) . . ?
O5' Cl1 O4 93(3) . . ?
O6' Cl1 O4 92(2) . . ?
O4' Cl1 O4 34(2) . . ?
O6 Cl1 O4 121(2) . . ?
O3 Cl1 O4 105(2) . . ?
O3' Cl1 O4 79(2) . . ?
O5' Cl1 O5 34(2) . . ?
O6' Cl1 O5 134.0(15) . . ?
O4' Cl1 O5 103.8(13) . . ?
O6 Cl1 O5 96.1(14) . . ?
O3 Cl1 O5 103.2(9) . . ?
O3' Cl1 O5 106.7(13) . . ?
O4 Cl1 O5 126.6(17) . . ?
N1 C5 C4 121.6(8) . . ?
N1 C5 C6 115.0(7) . . ?
C4 C5 C6 123.4(8) . . ?
O2 C11 O1 123.2(7) . . ?
O2 C11 C12 119.2(7) . . ?
O1 C11 C12 117.6(6) . . ?
O3' O3 Cl1 76(3) . . ?
O3 O3' Cl1 72(3) . . ?
O5' O5 Cl1 60(4) . . ?
O5 O5' Cl1 86(4) . . ?
O5 O5' O4' 129(5) . . ?
Cl1 O5' O4' 55(2) . . ?
O6' O6 Cl1 64(3) . . ?
O6 O6' Cl1 78(3) . . ?
O4' O4 Cl1 69(4) . . ?
O4 O4' Cl1 76(4) . . ?
O4 O4' O5' 100(5) . . ?
Cl1 O4' O5' 49(2) . . ?

loop_
_geom_bond_atom_site_label_1
_geom_bond_atom_site_label_2
_geom_bond_distance
_geom_bond_site_symmetry_2
_geom_bond_publ_flag
Cu1 N3 1.968(7) . ?
Cu1 O1 2.001(5) . ?
Cu1 N2 2.005(6) . ?
Cu1 N1 2.034(6) . ?
Cu1 N4 2.114(7) . ?
N1 C1 1.345(10) . ?
N1 C5 1.353(11) . ?
C6 N2 1.351(11) . ?
C6 C7 1.383(13) . ?
C6 C5 1.478(12) . ?
N4 C16 1.314(10) . ?
N4 C14 1.401(10) . ?
C10 N2 1.328(11) . ?
C10 C9 1.369(13) . ?
C9 C8 1.349(15) . ?
C2 C3 1.325(16) . ?
C2 C1 1.382(13) . ?
C14 C15 1.366(12) . ?
C14 C13 1.489(11) . ?
C7 C8 1.400(15) . ?
C15 N5 1.362(14) . ?
C4 C5 1.388(12) . ?
C4 C3 1.424(16) . ?
N5 C16 1.310(12) . ?
O1 C11 1.268(10) . ?
N3 C12 1.495(11) . ?
C13 C12 1.538(11) . ?
C12 C11 1.505(13) . ?
Cl1 O5' 1.28(5) . ?
Cl1 O6' 1.32(3) . ?
Cl1 O4' 1.41(3) . ?
Cl1 O6 1.43(3) . ?
Cl1 O3 1.436(17) . ?
Cl1 O3' 1.46(3) . ?
Cl1 O4 1.46(5) . ?
Cl1 O5 1.478(16) . ?
O2 C11 1.251(10) . ?
O3 O3' 0.79(3) . ?
O5 O5' 0.83(5) . ?
O5' O4' 1.66(6) . ?
O6 O6' 0.90(3) . ?
O4 O4' 0.85(5) . ?
